data_4305553
loop_
_publ_author_name
'Xianggao Meng'
'Liang Liu'
'Chunshan Zhou'
'Li Wang'
'Changlin Liu'

_publ_contact_author_address
; Key Laboratory of Pesticide & Chemical Biology
  Ministry of Education
  College of Chemistry
  Central China Normal University
  Wuhan  430079
  P. R. China
;
_publ_contact_author_email liuchl@mail.ccnu.edu.cn
_publ_contact_author_name 'Pro. Liu. Chang-lin'
_publ_section_title
;
Dinuclear Copper(II) Complexes of a Polybenzimidazole Ligand: Their
Structures and Inductive Roles in DNA Condensation
;
_journal_name_full 'Inorganic Chemistry'
_journal_page_first 6572
_journal_page_last 6574
_journal_paper_doi 10.1021/ic800532q
_journal_volume 47
_journal_year 2008
_chemical_formula_moiety 'C44 H45 Cl2 Cu2 N13 O, 2(C H4 O), 2(N O3), O'
_chemical_formula_sum 'C46 H53 Cl2 Cu2 N15 O10'
_chemical_formula_weight 1174.01
_chemical_name_systematic
; 
 ? 
;
_space_group_IT_number 2
_symmetry_cell_setting triclinic
_symmetry_space_group_name_Hall '-P 1'
_symmetry_space_group_name_H-M 'P -1'
_atom_sites_solution_hydrogens geom
_atom_sites_solution_primary direct
_atom_sites_solution_secondary difmap
_audit_creation_method SHELXL-97
_cell_angle_alpha 70.1450(10)
_cell_angle_beta 86.2930(10)
_cell_angle_gamma 81.4830(10)
_cell_formula_units_Z 2
_cell_length_a 13.6420(6)
_cell_length_b 15.0146(6)
_cell_length_c 16.3045(7)
_cell_measurement_reflns_used 7827
_cell_measurement_temperature 297(2)
_cell_measurement_theta_max 23.49
_cell_measurement_theta_min 2.27
_cell_volume 3106.1(2)
_computing_cell_refinement 'Bruker SMART'
_computing_data_collection 'Bruker SMART,(Version 5.628)2001'
_computing_data_reduction 'Bruker SAINT+,(Version 6.45)2001 '
_computing_molecular_graphics 'PLATON (Spek, 2003)'
_computing_publication_material PLATON
_computing_structure_refinement 'SHELXL-97 (Sheldrick, 1997)'
_computing_structure_solution 'SHELXS-97 (Sheldrick, 1997)'
_diffrn_ambient_temperature 297(2)
_diffrn_measured_fraction_theta_full 0.980
_diffrn_measured_fraction_theta_max 0.980
_diffrn_measurement_device_type 'Bruker SMART Apex CCD area-detector'
_diffrn_measurement_method '0.3\% wide \w exposures'
_diffrn_radiation_monochromator graphite
_diffrn_radiation_source 'fine focus sealed Siemens Mo tube'
_diffrn_radiation_type 'Mo k\a'
_diffrn_radiation_wavelength 0.71073
_diffrn_reflns_av_R_equivalents 0.0693
_diffrn_reflns_av_sigmaI/netI 0.0683
_diffrn_reflns_limit_h_max 16
_diffrn_reflns_limit_h_min -16
_diffrn_reflns_limit_k_max 17
_diffrn_reflns_limit_k_min -17
_diffrn_reflns_limit_l_max 19
_diffrn_reflns_limit_l_min -19
_diffrn_reflns_number 29442
_diffrn_reflns_theta_full 25.00
_diffrn_reflns_theta_max 25.00
_diffrn_reflns_theta_min 1.95
_exptl_absorpt_coefficient_mu 0.830
_exptl_absorpt_correction_type none
_exptl_crystal_colour blue
_exptl_crystal_density_diffrn 1.255
_exptl_crystal_density_method 'not measured'
_exptl_crystal_description block
_exptl_crystal_F_000 1212
_exptl_crystal_size_max 0.20
_exptl_crystal_size_mid 0.10
_exptl_crystal_size_min 0.10
_refine_diff_density_max 0.963
_refine_diff_density_min -0.475
_refine_diff_density_rms 0.086
_refine_ls_extinction_method none
_refine_ls_goodness_of_fit_ref 0.916
_refine_ls_hydrogen_treatment constr
_refine_ls_matrix_type full
_refine_ls_number_parameters 692
_refine_ls_number_reflns 10724
_refine_ls_number_restraints 43
_refine_ls_restrained_S_all 0.920
_refine_ls_R_factor_all 0.1136
_refine_ls_R_factor_gt 0.0782
_refine_ls_shift/su_max 0.000
_refine_ls_shift/su_mean 0.000
_refine_ls_structure_factor_coef Fsqd
_refine_ls_weighting_details 'calc w=1/[\s^2^(Fo^2^)+(0.1615P)^2^] where P=(Fo^2^+2Fc^2^)/3'
_refine_ls_weighting_scheme calc
_refine_ls_wR_factor_gt 0.2172
_refine_ls_wR_factor_ref 0.2374
_reflns_number_gt 5763
_reflns_number_total 10724
_reflns_threshold_expression I>2\s(I)
_cod_data_source_file ic800532q-file001_3.cif
_cod_data_source_block 2
_cod_depositor_comments
;
The following automatic conversions were performed:
'_symmetry_cell_setting' value 'Triclinic' changed to 'triclinic'
according to '/home/saulius/struct/CIF-dictionaries/cif_core.dic'
dictionary named 'cif_core.dic' version 2.4.1 from 2010-06-29.

Automatic conversion script
Id: cif_fix_enum 1527 2010-12-29 10:47:43Z saulius 
;
_cod_original_cell_volume 3106.1(4)
_cod_database_code 4305553

loop_
_symmetry_equiv_pos_as_xyz
'x, y, z'
'-x, -y, -z'

loop_
_atom_site_label
_atom_site_type_symbol
_atom_site_fract_x
_atom_site_fract_y
_atom_site_fract_z
_atom_site_U_iso_or_equiv
_atom_site_adp_type
_atom_site_occupancy
_atom_site_symmetry_multiplicity
_atom_site_calc_flag
_atom_site_refinement_flags
_atom_site_disorder_assembly
_atom_site_disorder_group
Cu1 Cu 0.57564(4) 0.57256(4) 0.39112(3) 0.0725(2) Uani 1 1 d . . .
Cu2 Cu 0.87313(5) 0.62583(6) 0.03115(4) 0.0969(3) Uani 1 1 d . . .
Cl1 Cl 0.47021(9) 0.52176(10) 0.32255(9) 0.0888(4) Uani 1 1 d . . .
Cl2 Cl 0.97954(14) 0.65623(18) -0.08992(13) 0.1375(7) Uani 1 1 d . . .
C1 C 0.7091(4) 0.5747(4) 0.1778(3) 0.0767(13) Uani 1 1 d . . .
H1A H 0.6590 0.6051 0.1336 0.092 Uiso 1 1 calc R . .
H1B H 0.6803 0.5263 0.2249 0.092 Uiso 1 1 calc R . .
C2 C 0.7370(4) 0.6474(4) 0.2118(3) 0.0814(14) Uani 1 1 d . . .
H2A H 0.7936 0.6196 0.2495 0.098 Uiso 1 1 calc R . .
H2B H 0.7565 0.7007 0.1633 0.098 Uiso 1 1 calc R . .
C3 C 0.6951(4) 0.7381(4) 0.3077(3) 0.0869(15) Uani 1 1 d . . .
H3A H 0.6414 0.7810 0.3216 0.104 Uiso 1 1 calc R . .
H3B H 0.7423 0.7766 0.2703 0.104 Uiso 1 1 calc R . .
C4 C 0.7457(4) 0.6730(4) 0.3913(3) 0.0929(17) Uani 1 1 d . . .
H4A H 0.7974 0.6284 0.3772 0.112 Uiso 1 1 calc R . .
H4B H 0.7771 0.7114 0.4165 0.112 Uiso 1 1 calc R . .
C5 C 0.5714(4) 0.7395(4) 0.2038(3) 0.0778(13) Uani 1 1 d . . .
H5A H 0.5394 0.6961 0.1853 0.093 Uiso 1 1 calc R . .
H5B H 0.5234 0.7659 0.2389 0.093 Uiso 1 1 calc R . .
C6 C 0.5951(3) 0.8190(4) 0.1248(3) 0.0752(12) Uani 1 1 d . . .
C7 C 0.6363(4) 0.9557(4) 0.0352(3) 0.0843(14) Uani 1 1 d . . .
C8 C 0.6666(6) 1.0474(4) -0.0022(4) 0.117(2) Uani 1 1 d . . .
H8 H 0.6870 1.0811 0.0306 0.140 Uiso 1 1 calc R . .
C9 C 0.6631(6) 1.0824(5) -0.0933(5) 0.130(2) Uani 1 1 d . . .
H9 H 0.6813 1.1426 -0.1224 0.156 Uiso 1 1 calc R . .
C10 C 0.6345(5) 1.0325(5) -0.1414(4) 0.111(2) Uani 1 1 d . . .
H10 H 0.6361 1.0591 -0.2019 0.134 Uiso 1 1 calc R . .
C11 C 0.6036(4) 0.9454(5) -0.1046(3) 0.1019(18) Uani 1 1 d . . .
H11 H 0.5814 0.9133 -0.1381 0.122 Uiso 1 1 calc R . .
C12 C 0.6071(4) 0.9067(4) -0.0135(3) 0.0806(13) Uani 1 1 d . . .
C13 C 0.7581(4) 0.4696(4) 0.0943(3) 0.0915(16) Uani 1 1 d . . .
H13A H 0.7046 0.4376 0.1281 0.110 Uiso 1 1 calc R . .
H13B H 0.8105 0.4215 0.0868 0.110 Uiso 1 1 calc R . .
C14 C 0.7216(4) 0.5363(5) 0.0074(3) 0.0870(15) Uani 1 1 d . . .
C15 C 0.6473(4) 0.6017(6) -0.1196(4) 0.1046(19) Uani 1 1 d . . .
C16 C 0.5886(5) 0.6251(8) -0.1916(5) 0.132(3) Uani 1 1 d . . .
H16 H 0.5431 0.5862 -0.1952 0.158 Uiso 1 1 calc R . .
C17 C 0.6003(6) 0.7054(8) -0.2549(5) 0.140(3) Uani 1 1 d . . .
H17 H 0.5611 0.7234 -0.3040 0.168 Uiso 1 1 calc R . .
C18 C 0.6662(7) 0.7627(7) -0.2520(4) 0.149(3) Uani 1 1 d . . .
H18 H 0.6731 0.8172 -0.2998 0.179 Uiso 1 1 calc R . .
C19 C 0.7262(6) 0.7416(7) -0.1769(4) 0.135(3) Uani 1 1 d . . .
H19 H 0.7696 0.7820 -0.1727 0.163 Uiso 1 1 calc R . .
C20 C 0.7149(4) 0.6591(5) -0.1131(4) 0.0983(17) Uani 1 1 d . . .
C21 C 0.8705(4) 0.4709(4) 0.2062(3) 0.0858(14) Uani 1 1 d . . .
H21A H 0.8849 0.4061 0.2050 0.103 Uiso 1 1 calc R . .
H21B H 0.8444 0.4682 0.2636 0.103 Uiso 1 1 calc R . .
C22 C 0.9627(4) 0.5168(4) 0.1879(3) 0.0823(13) Uani 1 1 d . . .
C23 C 1.1130(4) 0.5489(5) 0.1962(4) 0.0945(16) Uani 1 1 d . . .
C24 C 1.2095(5) 0.5503(6) 0.2186(4) 0.112(2) Uani 1 1 d . . .
H24 H 1.2394 0.5059 0.2684 0.134 Uiso 1 1 calc R . .
C25 C 1.2572(5) 0.6212(7) 0.1627(6) 0.127(3) Uani 1 1 d . . .
H25 H 1.3217 0.6250 0.1751 0.152 Uiso 1 1 calc R . .
C26 C 1.2134(5) 0.6884(5) 0.0874(5) 0.1095(19) Uani 1 1 d . . .
H26 H 1.2489 0.7353 0.0508 0.131 Uiso 1 1 calc R . .
C27 C 1.1176(4) 0.6850(5) 0.0675(4) 0.1030(18) Uani 1 1 d . . .
H27 H 1.0872 0.7298 0.0181 0.124 Uiso 1 1 calc R . .
C28 C 1.0687(4) 0.6142(4) 0.1223(4) 0.0883(15) Uani 1 1 d . . .
C29 C 0.6186(5) 0.6778(4) 0.5052(3) 0.0957(17) Uani 1 1 d . . .
H29A H 0.6081 0.6395 0.5655 0.115 Uiso 1 1 calc R . .
H29B H 0.6542 0.7296 0.5041 0.115 Uiso 1 1 calc R . .
C30 C 0.5224(5) 0.7166(5) 0.4610(3) 0.0922(16) Uani 1 1 d . . .
C31 C 0.3926(5) 0.7322(5) 0.3829(4) 0.0942(16) Uani 1 1 d . . .
C32 C 0.3232(5) 0.7250(5) 0.3291(4) 0.108(2) Uani 1 1 d . . .
H32 H 0.3334 0.6775 0.3037 0.130 Uiso 1 1 calc R . .
C33 C 0.2380(6) 0.7899(7) 0.3136(5) 0.139(3) Uani 1 1 d . . .
H33 H 0.1874 0.7849 0.2805 0.167 Uiso 1 1 calc R . .
C34 C 0.2292(10) 0.8654(8) 0.3500(8) 0.178(5) Uani 1 1 d . . .
H34 H 0.1731 0.9109 0.3379 0.214 Uiso 1 1 calc R . .
C35 C 0.3018(10) 0.8733(9) 0.4031(7) 0.161(4) Uani 1 1 d . . .
H35 H 0.2960 0.9225 0.4264 0.193 Uiso 1 1 calc R . .
C36 C 0.3814(7) 0.8042(6) 0.4181(5) 0.116(2) Uani 1 1 d . . .
C37 C 0.7342(4) 0.5322(5) 0.5161(3) 0.0918(16) Uani 1 1 d . . .
H37A H 0.6997 0.5096 0.5717 0.110 Uiso 1 1 calc R . .
H37B H 0.7985 0.5464 0.5265 0.110 Uiso 1 1 calc R . .
C38 C 0.7465(4) 0.4578(4) 0.4726(3) 0.0827(15) Uani 1 1 d . . .
C39 C 0.7944(4) 0.3315(5) 0.4375(4) 0.0913(16) Uani 1 1 d . . .
C40 C 0.8414(6) 0.2489(6) 0.4252(6) 0.131(2) Uani 1 1 d . . .
H40 H 0.9003 0.2173 0.4531 0.157 Uiso 1 1 calc R . .
C41 C 0.7984(8) 0.2159(6) 0.3711(7) 0.142(3) Uani 1 1 d . . .
H41 H 0.8304 0.1623 0.3593 0.171 Uiso 1 1 calc R . .
C42 C 0.7092(7) 0.2587(6) 0.3329(5) 0.124(2) Uani 1 1 d . . .
H42 H 0.6801 0.2305 0.2996 0.149 Uiso 1 1 calc R . .
C43 C 0.6619(5) 0.3412(5) 0.3421(4) 0.0942(16) Uani 1 1 d . . .
H43 H 0.6033 0.3714 0.3130 0.113 Uiso 1 1 calc R . .
C44 C 0.7035(4) 0.3786(4) 0.3962(3) 0.0856(15) Uani 1 1 d . . .
C45 C 0.581(2) 0.018(3) 0.2803(11) 0.45(2) Uani 1 1 d . . .
H45A H 0.5324 0.0541 0.2368 0.680 Uiso 1 1 calc R . .
H45B H 0.6066 0.0610 0.3031 0.680 Uiso 1 1 calc R . .
H45C H 0.5500 -0.0282 0.3266 0.680 Uiso 1 1 calc R . .
C46 C 0.8143(17) 0.1661(19) 0.1565(12) 0.295(12) Uani 1 1 d . . .
H46A H 0.8277 0.1874 0.2034 0.442 Uiso 1 1 calc R . .
H46B H 0.8255 0.2144 0.1018 0.442 Uiso 1 1 calc R . .
H46C H 0.8574 0.1082 0.1604 0.442 Uiso 1 1 calc R . .
N1 N 0.6553(3) 0.6826(3) 0.2607(2) 0.0686(9) Uani 1 1 d . . .
N2 N 0.7959(3) 0.5274(3) 0.1389(2) 0.0791(11) Uani 1 1 d . . .
N3 N 0.6767(3) 0.6178(3) 0.4576(2) 0.0799(11) Uani 1 1 d . . .
N4 N 0.6292(3) 0.8988(3) 0.1222(3) 0.0873(12) Uani 1 1 d . . .
H4 H 0.6441 0.9126 0.1665 0.105 Uiso 1 1 calc R . .
N5 N 0.5819(3) 0.8210(3) 0.0443(2) 0.0790(11) Uani 1 1 d . . .
N6 N 0.6536(3) 0.5249(4) -0.0422(3) 0.1008(14) Uani 1 1 d . . .
H6 H 0.6195 0.4780 -0.0286 0.121 Uiso 1 1 calc R . .
N7 N 0.7607(3) 0.6141(4) -0.0308(3) 0.1005(15) Uani 1 1 d . . .
N8 N 1.0441(3) 0.4881(4) 0.2367(3) 0.0968(13) Uani 1 1 d . . .
H8A H 1.0521 0.4406 0.2845 0.116 Uiso 1 1 calc R . .
N9 N 0.9726(3) 0.5921(4) 0.1196(3) 0.0895(12) Uani 1 1 d . . .
N10 N 0.4626(6) 0.7940(4) 0.4663(4) 0.1154(17) Uani 1 1 d . . .
H10A H 0.4736 0.8303 0.4948 0.138 Uiso 1 1 calc R . .
N11 N 0.4844(3) 0.6774(3) 0.4116(3) 0.0855(12) Uani 1 1 d . . .
N12 N 0.8160(3) 0.3837(4) 0.4851(3) 0.0980(14) Uani 1 1 d . . .
H12 H 0.8665 0.3708 0.5180 0.118 Uiso 1 1 calc R . .
N13 N 0.6759(3) 0.4595(3) 0.4195(2) 0.0719(10) Uani 1 1 d . . .
N14 N 0.5506(4) 0.3080(7) 0.0293(6) 0.130(2) Uani 1 1 d . . .
N15 N 0.0001(5) 0.6233(10) 0.3775(7) 0.248(8) Uani 1 1 d D A 1
O1 O 0.8448(3) 0.7926(3) 0.0117(3) 0.1091(12) Uani 1 1 d . . .
H1C H 0.8257 0.8000 0.0580 0.164 Uiso 1 1 calc R . .
H1D H 0.8561 0.8514 -0.0295 0.164 Uiso 1 1 d R . .
O2 O 0.5410(6) 0.2209(6) 0.0712(5) 0.185(3) Uani 1 1 d . . .
O3 O 0.5085(4) 0.3499(5) -0.0396(4) 0.153(2) Uani 1 1 d . . .
O4 O 0.6009(4) 0.3460(5) 0.0614(3) 0.150(2) Uani 1 1 d . . .
O5 O -0.0498(6) 0.6459(12) 0.3084(8) 0.442(13) Uani 1 1 d DU A 1
O6 O 0.0189(9) 0.6884(9) 0.4033(8) 0.317(7) Uani 1 1 d DU A 1
O7 O 0.0522(17) 0.5436(10) 0.4052(13) 0.514(18) Uani 1 1 d DU A 1
O8 O 0.6549(9) -0.0262(5) 0.2442(5) 0.210(4) Uani 1 1 d . . .
H8B H 0.6832 0.0137 0.2065 0.316 Uiso 1 1 calc R . .
O9 O 0.7246(19) 0.1506(14) 0.1619(17) 0.419(13) Uani 1 1 d U . .
H9A H 0.6919 0.1948 0.1254 0.628 Uiso 1 1 calc R . .
O12 O 0.0887(11) 0.3500(17) 0.4074(6) 0.180(8) Uani 0.67(4) 1 d PU B 1
O12' O 0.102(3) 0.283(5) 0.406(2) 0.260(18) Uani 0.33(4) 1 d PU B 2

loop_
_atom_site_aniso_label
_atom_site_aniso_U_11
_atom_site_aniso_U_22
_atom_site_aniso_U_33
_atom_site_aniso_U_23
_atom_site_aniso_U_13
_atom_site_aniso_U_12
Cu1 0.0708(4) 0.0929(5) 0.0563(3) -0.0199(3) -0.0006(2) -0.0315(3)
Cu2 0.0831(5) 0.1348(6) 0.0761(4) -0.0259(4) -0.0170(3) -0.0407(4)
Cl1 0.0739(8) 0.1078(10) 0.0919(9) -0.0323(7) -0.0140(6) -0.0316(7)
Cl2 0.1064(12) 0.206(2) 0.1142(13) -0.0688(13) 0.0099(10) -0.0334(13)
C1 0.072(3) 0.099(3) 0.062(3) -0.019(2) -0.009(2) -0.035(3)
C2 0.078(3) 0.105(4) 0.059(3) -0.012(2) -0.005(2) -0.039(3)
C3 0.095(4) 0.106(4) 0.064(3) -0.017(3) 0.006(2) -0.056(3)
C4 0.102(4) 0.128(4) 0.058(3) -0.022(3) -0.004(3) -0.063(3)
C5 0.078(3) 0.093(3) 0.058(3) -0.012(2) -0.002(2) -0.033(3)
C6 0.072(3) 0.083(3) 0.066(3) -0.016(2) 0.003(2) -0.020(2)
C7 0.103(4) 0.072(3) 0.064(3) -0.003(2) 0.001(3) -0.019(3)
C8 0.169(6) 0.080(4) 0.097(4) -0.015(3) 0.005(4) -0.037(4)
C9 0.156(6) 0.099(5) 0.103(5) 0.015(4) 0.002(4) -0.035(4)
C10 0.138(5) 0.102(5) 0.071(4) 0.003(3) 0.005(3) -0.028(4)
C11 0.113(4) 0.117(5) 0.063(3) -0.005(3) -0.003(3) -0.031(4)
C12 0.081(3) 0.084(3) 0.063(3) -0.003(3) -0.002(2) -0.018(3)
C13 0.085(3) 0.128(4) 0.079(3) -0.048(3) 0.005(3) -0.039(3)
C14 0.073(3) 0.140(5) 0.068(3) -0.051(3) 0.010(2) -0.044(3)
C15 0.087(4) 0.175(6) 0.076(4) -0.066(4) -0.005(3) -0.030(4)
C16 0.108(5) 0.225(9) 0.095(5) -0.086(6) -0.012(4) -0.037(5)
C17 0.106(5) 0.241(10) 0.089(5) -0.065(6) -0.024(4) -0.044(6)
C18 0.155(7) 0.209(9) 0.076(4) -0.030(5) -0.019(4) -0.033(7)
C19 0.134(6) 0.198(8) 0.074(4) -0.023(5) -0.026(4) -0.061(5)
C20 0.086(4) 0.149(5) 0.067(3) -0.034(4) -0.008(3) -0.038(4)
C21 0.079(3) 0.106(4) 0.070(3) -0.022(3) -0.009(2) -0.021(3)
C22 0.079(3) 0.106(4) 0.067(3) -0.032(3) -0.009(2) -0.016(3)
C23 0.072(3) 0.141(5) 0.084(4) -0.053(4) -0.010(3) -0.016(3)
C24 0.075(4) 0.177(7) 0.092(4) -0.052(4) -0.014(3) -0.020(4)
C25 0.079(4) 0.210(8) 0.126(6) -0.094(6) -0.013(4) -0.031(5)
C26 0.089(4) 0.145(5) 0.115(5) -0.057(4) -0.001(4) -0.049(4)
C27 0.091(4) 0.132(5) 0.097(4) -0.041(4) -0.011(3) -0.040(4)
C28 0.069(3) 0.117(4) 0.092(4) -0.043(3) -0.010(3) -0.027(3)
C29 0.130(5) 0.108(4) 0.064(3) -0.036(3) 0.002(3) -0.049(4)
C30 0.123(5) 0.094(4) 0.062(3) -0.026(3) 0.026(3) -0.035(4)
C31 0.092(4) 0.096(4) 0.080(4) -0.010(3) 0.019(3) -0.023(3)
C32 0.085(4) 0.107(4) 0.093(4) 0.011(3) 0.009(3) -0.003(4)
C33 0.117(6) 0.144(7) 0.106(5) 0.018(5) 0.013(4) -0.010(5)
C34 0.198(12) 0.130(8) 0.145(9) -0.001(7) 0.070(8) 0.032(7)
C35 0.187(11) 0.166(9) 0.122(7) -0.045(7) 0.041(7) -0.029(9)
C36 0.120(6) 0.098(5) 0.101(5) -0.010(4) 0.037(5) 0.003(5)
C37 0.088(4) 0.135(5) 0.056(3) -0.023(3) -0.003(2) -0.046(3)
C38 0.078(3) 0.111(4) 0.052(3) -0.009(3) -0.003(2) -0.036(3)
C39 0.085(4) 0.105(4) 0.071(3) -0.013(3) -0.009(3) -0.010(3)
C40 0.110(5) 0.130(6) 0.124(6) -0.016(5) -0.006(4) 0.012(5)
C41 0.152(8) 0.125(6) 0.143(7) -0.050(6) -0.002(6) 0.013(6)
C42 0.145(7) 0.106(5) 0.125(6) -0.039(4) -0.002(5) -0.030(5)
C43 0.093(4) 0.096(4) 0.095(4) -0.029(3) -0.003(3) -0.025(3)
C44 0.073(3) 0.111(4) 0.063(3) -0.011(3) 0.009(2) -0.032(3)
C45 0.40(3) 0.87(7) 0.157(12) -0.24(3) 0.025(16) -0.12(4)
C46 0.34(3) 0.39(3) 0.173(12) -0.070(14) 0.033(15) -0.18(2)
N1 0.072(2) 0.089(3) 0.0469(18) -0.0200(18) 0.0055(17) -0.027(2)
N2 0.069(2) 0.110(3) 0.064(2) -0.031(2) 0.0016(18) -0.027(2)
N3 0.090(3) 0.107(3) 0.051(2) -0.025(2) 0.0058(19) -0.049(2)
N4 0.101(3) 0.093(3) 0.067(2) -0.020(2) 0.004(2) -0.030(2)
N5 0.090(3) 0.085(3) 0.055(2) -0.0114(19) -0.0041(19) -0.019(2)
N6 0.080(3) 0.155(4) 0.089(3) -0.060(3) 0.003(2) -0.041(3)
N7 0.084(3) 0.166(5) 0.064(2) -0.041(3) -0.008(2) -0.045(3)
N8 0.079(3) 0.133(4) 0.073(3) -0.027(3) -0.017(2) -0.011(3)
N9 0.075(3) 0.118(4) 0.082(3) -0.035(3) -0.019(2) -0.023(2)
N10 0.149(5) 0.111(4) 0.084(3) -0.031(3) 0.027(4) -0.026(4)
N11 0.093(3) 0.094(3) 0.065(2) -0.017(2) 0.011(2) -0.028(3)
N12 0.075(3) 0.127(4) 0.074(3) -0.005(3) -0.016(2) -0.018(3)
N13 0.068(2) 0.091(3) 0.057(2) -0.020(2) -0.0022(17) -0.024(2)
N14 0.083(4) 0.192(7) 0.151(6) -0.096(6) 0.021(4) -0.049(4)
N15 0.073(4) 0.51(2) 0.263(13) -0.273(16) -0.033(5) -0.003(7)
O1 0.081(2) 0.112(3) 0.145(3) -0.056(3) -0.024(2) -0.004(2)
O2 0.213(7) 0.181(6) 0.192(6) -0.083(5) 0.010(5) -0.081(6)
O3 0.116(4) 0.227(6) 0.138(4) -0.092(4) -0.021(3) -0.011(4)
O4 0.135(4) 0.221(6) 0.143(4) -0.097(4) 0.017(3) -0.097(4)
O5 0.111(5) 0.93(4) 0.54(2) -0.61(3) -0.075(9) 0.062(10)
O6 0.251(11) 0.431(18) 0.263(11) -0.070(12) -0.147(10) -0.076(12)
O7 0.45(3) 0.70(4) 0.38(2) -0.12(2) -0.27(2) -0.10(3)
O8 0.342(12) 0.182(6) 0.144(6) -0.090(5) -0.024(6) -0.054(7)
O9 0.54(3) 0.287(15) 0.44(3) -0.101(16) -0.14(3) -0.09(2)
O12 0.258(13) 0.186(15) 0.104(7) -0.031(7) -0.025(7) -0.085(10)
O12' 0.29(3) 0.26(4) 0.30(4) -0.15(3) 0.14(3) -0.15(3)

loop_
_atom_type_symbol
_atom_type_description
_atom_type_scat_dispersion_real
_atom_type_scat_dispersion_imag
_atom_type_scat_source
C C 0.0033 0.0016 'International Tables Vol C Tables 4.2.6.8 and 6.1.1.4'
H H 0.0000 0.0000 'International Tables Vol C Tables 4.2.6.8 and 6.1.1.4'
N N 0.0061 0.0033 'International Tables Vol C Tables 4.2.6.8 and 6.1.1.4'
O O 0.0106 0.0060 'International Tables Vol C Tables 4.2.6.8 and 6.1.1.4'
Cl Cl 0.1484 0.1585 'International Tables Vol C Tables 4.2.6.8 and 6.1.1.4'
Cu Cu 0.3201 1.2651 'International Tables Vol C Tables 4.2.6.8 and 6.1.1.4'

loop_
_geom_angle_atom_site_label_1
_geom_angle_atom_site_label_2
_geom_angle_atom_site_label_3
_geom_angle
_geom_angle_site_symmetry_1
_geom_angle_site_symmetry_3
_geom_angle_publ_flag
N13 Cu1 N11 157.11(17) . . ?
N13 Cu1 N3 81.09(17) . . ?
N11 Cu1 N3 82.99(19) . . ?
N13 Cu1 Cl1 97.86(12) . . ?
N11 Cu1 Cl1 97.88(15) . . ?
N3 Cu1 Cl1 178.83(13) . . ?
N13 Cu1 N1 100.71(14) . . ?
N11 Cu1 N1 93.11(15) . . ?
N3 Cu1 N1 81.70(13) . . ?
Cl1 Cu1 N1 99.01(9) . . ?
N9 Cu2 N7 158.8(2) . . ?
N9 Cu2 N2 80.98(18) . . ?
N7 Cu2 N2 79.79(17) . . ?
N9 Cu2 Cl2 97.66(15) . . ?
N7 Cu2 Cl2 94.95(14) . . ?
N2 Cu2 Cl2 151.40(14) . . ?
N9 Cu2 O1 96.25(17) . . ?
N7 Cu2 O1 100.8(2) . . ?
N2 Cu2 O1 118.68(16) . . ?
Cl2 Cu2 O1 89.90(13) . . ?
C2 C1 N2 112.8(4) . . ?
C2 C1 H1A 109.0 . . ?
N2 C1 H1A 109.0 . . ?
C2 C1 H1B 109.0 . . ?
N2 C1 H1B 109.0 . . ?
H1A C1 H1B 107.8 . . ?
N1 C2 C1 112.1(4) . . ?
N1 C2 H2A 109.2 . . ?
C1 C2 H2A 109.2 . . ?
N1 C2 H2B 109.2 . . ?
C1 C2 H2B 109.2 . . ?
H2A C2 H2B 107.9 . . ?
N1 C3 C4 111.5(4) . . ?
N1 C3 H3A 109.3 . . ?
C4 C3 H3A 109.3 . . ?
N1 C3 H3B 109.3 . . ?
C4 C3 H3B 109.3 . . ?
H3A C3 H3B 108.0 . . ?
N3 C4 C3 113.6(4) . . ?
N3 C4 H4A 108.8 . . ?
C3 C4 H4A 108.8 . . ?
N3 C4 H4B 108.8 . . ?
C3 C4 H4B 108.8 . . ?
H4A C4 H4B 107.7 . . ?
C6 C5 N1 117.1(4) . . ?
C6 C5 H5A 108.0 . . ?
N1 C5 H5A 108.0 . . ?
C6 C5 H5B 108.0 . . ?
N1 C5 H5B 108.0 . . ?
H5A C5 H5B 107.3 . . ?
N5 C6 N4 109.7(4) . . ?
N5 C6 C5 123.2(5) . . ?
N4 C6 C5 127.1(4) . . ?
C12 C7 N4 106.9(4) . . ?
C12 C7 C8 122.8(5) . . ?
N4 C7 C8 130.3(5) . . ?
C9 C8 C7 113.6(6) . . ?
C9 C8 H8 123.2 . . ?
C7 C8 H8 123.2 . . ?
C10 C9 C8 123.2(6) . . ?
C10 C9 H9 118.4 . . ?
C8 C9 H9 118.4 . . ?
C11 C10 C9 122.7(6) . . ?
C11 C10 H10 118.7 . . ?
C9 C10 H10 118.7 . . ?
C10 C11 C12 116.3(6) . . ?
C10 C11 H11 121.9 . . ?
C12 C11 H11 121.9 . . ?
C7 C12 N5 107.0(4) . . ?
C7 C12 C11 121.5(5) . . ?
N5 C12 C11 131.5(5) . . ?
N2 C13 C14 107.1(5) . . ?
N2 C13 H13A 110.3 . . ?
C14 C13 H13A 110.3 . . ?
N2 C13 H13B 110.3 . . ?
C14 C13 H13B 110.3 . . ?
H13A C13 H13B 108.5 . . ?
N7 C14 N6 111.7(5) . . ?
N7 C14 C13 120.2(4) . . ?
N6 C14 C13 128.1(5) . . ?
C16 C15 C20 122.4(8) . . ?
C16 C15 N6 131.8(7) . . ?
C20 C15 N6 105.8(5) . . ?
C17 C16 C15 116.5(8) . . ?
C17 C16 H16 121.7 . . ?
C15 C16 H16 121.7 . . ?
C16 C17 C18 123.1(7) . . ?
C16 C17 H17 118.4 . . ?
C18 C17 H17 118.4 . . ?
C17 C18 C19 121.5(8) . . ?
C17 C18 H18 119.3 . . ?
C19 C18 H18 119.3 . . ?
C20 C19 C18 115.1(7) . . ?
C20 C19 H19 122.5 . . ?
C18 C19 H19 122.5 . . ?
C19 C20 C15 121.4(6) . . ?
C19 C20 N7 131.6(6) . . ?
C15 C20 N7 107.0(6) . . ?
N2 C21 C22 109.2(4) . . ?
N2 C21 H21A 109.8 . . ?
C22 C21 H21A 109.8 . . ?
N2 C21 H21B 109.8 . . ?
C22 C21 H21B 109.8 . . ?
H21A C21 H21B 108.3 . . ?
N9 C22 N8 111.9(5) . . ?
N9 C22 C21 122.1(5) . . ?
N8 C22 C21 126.0(5) . . ?
C28 C23 N8 106.3(5) . . ?
C28 C23 C24 122.4(6) . . ?
N8 C23 C24 131.2(6) . . ?
C25 C24 C23 115.6(6) . . ?
C25 C24 H24 122.2 . . ?
C23 C24 H24 122.2 . . ?
C24 C25 C26 122.9(6) . . ?
C24 C25 H25 118.5 . . ?
C26 C25 H25 118.5 . . ?
C27 C26 C25 119.9(7) . . ?
C27 C26 H26 120.0 . . ?
C25 C26 H26 120.0 . . ?
C28 C27 C26 118.1(6) . . ?
C28 C27 H27 121.0 . . ?
C26 C27 H27 121.0 . . ?
C27 C28 C23 121.0(5) . . ?
C27 C28 N9 131.4(6) . . ?
C23 C28 N9 107.6(5) . . ?
C30 C29 N3 107.6(4) . . ?
C30 C29 H29A 110.2 . . ?
N3 C29 H29A 110.2 . . ?
C30 C29 H29B 110.2 . . ?
N3 C29 H29B 110.2 . . ?
H29A C29 H29B 108.5 . . ?
N11 C30 N10 111.4(6) . . ?
N11 C30 C29 123.1(6) . . ?
N10 C30 C29 125.5(6) . . ?
C32 C31 C36 121.9(7) . . ?
C32 C31 N11 131.9(7) . . ?
C36 C31 N11 106.2(7) . . ?
C31 C32 C33 118.5(8) . . ?
C31 C32 H32 120.8 . . ?
C33 C32 H32 120.8 . . ?
C32 C33 C34 118.2(10) . . ?
C32 C33 H33 120.9 . . ?
C34 C33 H33 120.9 . . ?
C35 C34 C33 122.7(10) . . ?
C35 C34 H34 118.7 . . ?
C33 C34 H34 118.7 . . ?
C36 C35 C34 115.2(11) . . ?
C36 C35 H35 122.4 . . ?
C34 C35 H35 122.4 . . ?
C35 C36 N10 128.2(10) . . ?
C35 C36 C31 123.4(10) . . ?
N10 C36 C31 108.5(7) . . ?
N3 C37 C38 107.2(4) . . ?
N3 C37 H37A 110.3 . . ?
C38 C37 H37A 110.3 . . ?
N3 C37 H37B 110.3 . . ?
C38 C37 H37B 110.3 . . ?
H37A C37 H37B 108.5 . . ?
N12 C38 N13 113.2(5) . . ?
N12 C38 C37 128.3(5) . . ?
N13 C38 C37 118.2(5) . . ?
N12 C39 C40 133.0(7) . . ?
N12 C39 C44 105.6(6) . . ?
C40 C39 C44 121.4(7) . . ?
C41 C40 C39 117.2(7) . . ?
C41 C40 H40 121.4 . . ?
C39 C40 H40 121.4 . . ?
C40 C41 C42 122.2(8) . . ?
C40 C41 H41 118.9 . . ?
C42 C41 H41 118.9 . . ?
C43 C42 C41 122.0(7) . . ?
C43 C42 H42 119.0 . . ?
C41 C42 H42 119.0 . . ?
C42 C43 C44 117.9(6) . . ?
C42 C43 H43 121.0 . . ?
C44 C43 H43 121.0 . . ?
C43 C44 N13 132.8(5) . . ?
C43 C44 C39 119.1(6) . . ?
N13 C44 C39 108.0(5) . . ?
O8 C45 H45A 109.5 . . ?
O8 C45 H45B 109.5 . . ?
H45A C45 H45B 109.5 . . ?
O8 C45 H45C 109.5 . . ?
H45A C45 H45C 109.5 . . ?
H45B C45 H45C 109.5 . . ?
O9 C46 H46A 109.5 . . ?
O9 C46 H46B 109.5 . . ?
H46A C46 H46B 109.5 . . ?
O9 C46 H46C 109.5 . . ?
H46A C46 H46C 109.5 . . ?
H46B C46 H46C 109.5 . . ?
C2 N1 C3 108.4(4) . . ?
C2 N1 C5 112.3(3) . . ?
C3 N1 C5 111.9(4) . . ?
C2 N1 Cu1 121.9(3) . . ?
C3 N1 Cu1 96.4(2) . . ?
C5 N1 Cu1 104.8(2) . . ?
C13 N2 C21 112.9(4) . . ?
C13 N2 C1 108.4(4) . . ?
C21 N2 C1 111.4(4) . . ?
C13 N2 Cu2 101.3(3) . . ?
C21 N2 Cu2 107.9(3) . . ?
C1 N2 Cu2 114.8(3) . . ?
C37 N3 C29 112.6(4) . . ?
C37 N3 C4 108.6(4) . . ?
C29 N3 C4 111.6(4) . . ?
C37 N3 Cu1 107.7(3) . . ?
C29 N3 Cu1 108.2(3) . . ?
C4 N3 Cu1 107.9(3) . . ?
C6 N4 C7 108.0(4) . . ?
C6 N4 H4 126.0 . . ?
C7 N4 H4 126.0 . . ?
C6 N5 C12 108.3(4) . . ?
C14 N6 C15 108.4(5) . . ?
C14 N6 H6 125.8 . . ?
C15 N6 H6 125.8 . . ?
C14 N7 C20 107.1(4) . . ?
C14 N7 Cu2 113.6(4) . . ?
C20 N7 Cu2 138.6(4) . . ?
C22 N8 C23 107.6(5) . . ?
C22 N8 H8A 126.2 . . ?
C23 N8 H8A 126.2 . . ?
C22 N9 C28 106.6(4) . . ?
C22 N9 Cu2 116.4(3) . . ?
C28 N9 Cu2 135.1(4) . . ?
C30 N10 C36 107.0(6) . . ?
C30 N10 H10A 126.5 . . ?
C36 N10 H10A 126.5 . . ?
C30 N11 C31 106.9(5) . . ?
C30 N11 Cu1 112.9(5) . . ?
C31 N11 Cu1 139.8(4) . . ?
C38 N12 C39 108.5(5) . . ?
C38 N12 H12 125.8 . . ?
C39 N12 H12 125.8 . . ?
C38 N13 C44 104.7(4) . . ?
C38 N13 Cu1 115.4(4) . . ?
C44 N13 Cu1 139.7(3) . . ?
O4 N14 O3 122.4(9) . . ?
O4 N14 O2 117.1(9) . . ?
O3 N14 O2 120.4(7) . . ?
O7 N15 O6 117.9(8) . . ?
O7 N15 O5 120.4(10) . . ?
O6 N15 O5 118.7(10) . . ?
Cu2 O1 H1C 109.5 . . ?
Cu2 O1 H1D 140.0 . . ?
H1C O1 H1D 109.9 . . ?
C45 O8 H8B 109.5 . . ?
C46 O9 H9A 109.5 . . ?

loop_
_geom_bond_atom_site_label_1
_geom_bond_atom_site_label_2
_geom_bond_distance
_geom_bond_site_symmetry_2
_geom_bond_publ_flag
Cu1 N13 1.956(4) . ?
Cu1 N11 1.965(5) . ?
Cu1 N3 2.124(4) . ?
Cu1 Cl1 2.2390(13) . ?
Cu1 N1 2.506(3) . ?
Cu2 N9 1.931(4) . ?
Cu2 N7 1.950(4) . ?
Cu2 N2 2.200(4) . ?
Cu2 Cl2 2.3293(19) . ?
Cu2 O1 2.390(4) . ?
C1 C2 1.484(7) . ?
C1 N2 1.506(6) . ?
C1 H1A 0.9700 . ?
C1 H1B 0.9700 . ?
C2 N1 1.468(6) . ?
C2 H2A 0.9700 . ?
C2 H2B 0.9700 . ?
C3 N1 1.482(6) . ?
C3 C4 1.518(7) . ?
C3 H3A 0.9700 . ?
C3 H3B 0.9700 . ?
C4 N3 1.494(6) . ?
C4 H4A 0.9700 . ?
C4 H4B 0.9700 . ?
C5 C6 1.486(6) . ?
C5 N1 1.487(6) . ?
C5 H5A 0.9700 . ?
C5 H5B 0.9700 . ?
C6 N5 1.326(6) . ?
C6 N4 1.334(6) . ?
C7 C12 1.363(7) . ?
C7 N4 1.390(6) . ?
C7 C8 1.415(8) . ?
C8 C9 1.398(10) . ?
C8 H8 0.9300 . ?
C9 C10 1.362(10) . ?
C9 H9 0.9300 . ?
C10 C11 1.358(8) . ?
C10 H10 0.9300 . ?
C11 C12 1.401(7) . ?
C11 H11 0.9300 . ?
C12 N5 1.388(6) . ?
C13 N2 1.470(6) . ?
C13 C14 1.496(8) . ?
C13 H13A 0.9700 . ?
C13 H13B 0.9700 . ?
C14 N7 1.298(7) . ?
C14 N6 1.335(6) . ?
C15 C16 1.378(9) . ?
C15 C20 1.384(8) . ?
C15 N6 1.388(8) . ?
C16 C17 1.318(12) . ?
C16 H16 0.9300 . ?
C17 C18 1.348(11) . ?
C17 H17 0.9300 . ?
C18 C19 1.435(9) . ?
C18 H18 0.9300 . ?
C19 C20 1.341(9) . ?
C19 H19 0.9300 . ?
C20 N7 1.420(7) . ?
C21 N2 1.487(6) . ?
C21 C22 1.489(7) . ?
C21 H21A 0.9700 . ?
C21 H21B 0.9700 . ?
C22 N9 1.307(7) . ?
C22 N8 1.337(6) . ?
C23 C28 1.376(8) . ?
C23 N8 1.385(7) . ?
C23 C24 1.393(8) . ?
C24 C25 1.362(10) . ?
C24 H24 0.9300 . ?
C25 C26 1.398(10) . ?
C25 H25 0.9300 . ?
C26 C27 1.380(8) . ?
C26 H26 0.9300 . ?
C27 C28 1.365(8) . ?
C27 H27 0.9300 . ?
C28 N9 1.407(6) . ?
C29 C30 1.481(9) . ?
C29 N3 1.492(7) . ?
C29 H29A 0.9700 . ?
C29 H29B 0.9700 . ?
C30 N11 1.316(7) . ?
C30 N10 1.342(8) . ?
C31 C32 1.369(9) . ?
C31 C36 1.372(10) . ?
C31 N11 1.405(8) . ?
C32 C33 1.379(10) . ?
C32 H32 0.9300 . ?
C33 C34 1.435(15) . ?
C33 H33 0.9300 . ?
C34 C35 1.399(15) . ?
C34 H34 0.9300 . ?
C35 C36 1.358(13) . ?
C35 H35 0.9300 . ?
C36 N10 1.360(9) . ?
C37 N3 1.464(7) . ?
C37 C38 1.499(8) . ?
C37 H37A 0.9700 . ?
C37 H37B 0.9700 . ?
C38 N12 1.317(7) . ?
C38 N13 1.329(6) . ?
C39 N12 1.347(8) . ?
C39 C40 1.381(10) . ?
C39 C44 1.419(8) . ?
C40 C41 1.349(11) . ?
C40 H40 0.9300 . ?
C41 C42 1.370(11) . ?
C41 H41 0.9300 . ?
C42 C43 1.360(9) . ?
C42 H42 0.9300 . ?
C43 C44 1.384(8) . ?
C43 H43 0.9300 . ?
C44 N13 1.385(7) . ?
C45 O8 1.35(3) . ?
C45 H45A 0.9600 . ?
C45 H45B 0.9600 . ?
C45 H45C 0.9600 . ?
C46 O9 1.27(2) . ?
C46 H46A 0.9600 . ?
C46 H46B 0.9600 . ?
C46 H46C 0.9600 . ?
N4 H4 0.8600 . ?
N6 H6 0.8600 . ?
N8 H8A 0.8600 . ?
N10 H10A 0.8600 . ?
N12 H12 0.8600 . ?
N14 O4 1.198(7) . ?
N14 O3 1.219(9) . ?
N14 O2 1.276(9) . ?
N15 O7 1.25(2) . ?
N15 O6 1.25(2) . ?
N15 O5 1.271(8) . ?
O1 H1C 0.8200 . ?
O1 H1D 0.9369 . ?
O8 H8B 0.8200 . ?
O9 H9A 0.8200 . ?

loop_
_geom_hbond_atom_site_label_D
_geom_hbond_atom_site_label_H
_geom_hbond_atom_site_label_A
_geom_hbond_distance_DH
_geom_hbond_distance_HA
_geom_hbond_distance_DA
_geom_hbond_angle_DHA
_geom_hbond_site_symmetry_A
C43 H43 Cl1 0.93 2.72 3.422(7) 132.8 .
C32 H32 Cl1 0.93 2.71 3.425(7) 134.4 .
O9 H9A O4 0.82 2.35 3.13(2) 158.7 .
O9 H9A O2 0.82 2.22 2.87(2) 135.8 .
O8 H8B O9 0.82 2.09 2.81(2) 147.7 .
N6 H6 O4 0.86 2.07 2.814(8) 145.0 .
C37 H37B O7 0.97 2.38 3.153(18) 136.1 2_666
C37 H37A Cl1 0.97 2.80 3.691(5) 153.7 2_666
C29 H29A Cl1 0.97 2.80 3.641(6) 145.3 2_666
N12 H12 O7 0.86 2.48 3.154(15) 136.1 2_666
N12 H12 O6 0.86 1.99 2.833(10) 167.4 2_666
C4 H4A O5 0.97 2.31 3.053(10) 132.9 1_655
C2 H2A O5 0.97 2.53 3.390(9) 147.4 1_655
N8 H8A O12 0.86 2.05 2.888(13) 165.8 1_655
N4 H4 O8 0.86 1.82 2.660(8) 163.8 1_565

loop_
_geom_torsion_atom_site_label_1
_geom_torsion_atom_site_label_2
_geom_torsion_atom_site_label_3
_geom_torsion_atom_site_label_4
_geom_torsion
_geom_torsion_site_symmetry_1
_geom_torsion_site_symmetry_2
_geom_torsion_site_symmetry_3
_geom_torsion_site_symmetry_4
_geom_torsion_publ_flag
N2 C1 C2 N1 -171.6(4) . . . . ?
N1 C3 C4 N3 -65.0(6) . . . . ?
N1 C5 C6 N5 116.1(5) . . . . ?
N1 C5 C6 N4 -65.9(7) . . . . ?
C12 C7 C8 C9 0.3(10) . . . . ?
N4 C7 C8 C9 -179.5(7) . . . . ?
C7 C8 C9 C10 -0.8(12) . . . . ?
C8 C9 C10 C11 2.3(13) . . . . ?
C9 C10 C11 C12 -3.0(10) . . . . ?
N4 C7 C12 N5 0.4(6) . . . . ?
C8 C7 C12 N5 -179.4(5) . . . . ?
N4 C7 C12 C11 178.6(5) . . . . ?
C8 C7 C12 C11 -1.2(9) . . . . ?
C10 C11 C12 C7 2.4(9) . . . . ?
C10 C11 C12 N5 -179.8(6) . . . . ?
N2 C13 C14 N7 28.5(7) . . . . ?
N2 C13 C14 N6 -155.5(5) . . . . ?
C20 C15 C16 C17 0.3(11) . . . . ?
N6 C15 C16 C17 179.1(7) . . . . ?
C15 C16 C17 C18 0.7(13) . . . . ?
C16 C17 C18 C19 -2.6(14) . . . . ?
C17 C18 C19 C20 3.3(12) . . . . ?
C18 C19 C20 C15 -2.3(11) . . . . ?
C18 C19 C20 N7 179.5(7) . . . . ?
C16 C15 C20 C19 0.6(11) . . . . ?
N6 C15 C20 C19 -178.4(7) . . . . ?
C16 C15 C20 N7 179.2(6) . . . . ?
N6 C15 C20 N7 0.2(7) . . . . ?
N2 C21 C22 N9 -3.2(7) . . . . ?
N2 C21 C22 N8 177.1(5) . . . . ?
C28 C23 C24 C25 0.3(9) . . . . ?
N8 C23 C24 C25 179.7(6) . . . . ?
C23 C24 C25 C26 -0.2(10) . . . . ?
C24 C25 C26 C27 0.5(11) . . . . ?
C25 C26 C27 C28 -0.9(10) . . . . ?
C26 C27 C28 C23 1.0(9) . . . . ?
C26 C27 C28 N9 -179.6(6) . . . . ?
N8 C23 C28 C27 179.8(5) . . . . ?
C24 C23 C28 C27 -0.7(9) . . . . ?
N8 C23 C28 N9 0.3(6) . . . . ?
C24 C23 C28 N9 179.8(6) . . . . ?
N3 C29 C30 N11 21.8(7) . . . . ?
N3 C29 C30 N10 -159.0(5) . . . . ?
C36 C31 C32 C33 -3.0(8) . . . . ?
N11 C31 C32 C33 179.1(5) . . . . ?
C31 C32 C33 C34 4.0(9) . . . . ?
C32 C33 C34 C35 -2.6(12) . . . . ?
C33 C34 C35 C36 -0.2(14) . . . . ?
C34 C35 C36 N10 179.6(7) . . . . ?
C34 C35 C36 C31 1.5(12) . . . . ?
C32 C31 C36 C35 0.1(10) . . . . ?
N11 C31 C36 C35 178.5(6) . . . . ?
C32 C31 C36 N10 -178.4(5) . . . . ?
N11 C31 C36 N10 0.0(6) . . . . ?
N3 C37 C38 N12 156.2(5) . . . . ?
N3 C37 C38 N13 -29.9(6) . . . . ?
N12 C39 C40 C41 -179.4(7) . . . . ?
C44 C39 C40 C41 1.2(10) . . . . ?
C39 C40 C41 C42 -3.4(13) . . . . ?
C40 C41 C42 C43 4.9(13) . . . . ?
C41 C42 C43 C44 -3.9(10) . . . . ?
C42 C43 C44 N13 179.7(5) . . . . ?
C42 C43 C44 C39 1.7(8) . . . . ?
N12 C39 C44 C43 -180.0(5) . . . . ?
C40 C39 C44 C43 -0.5(8) . . . . ?
N12 C39 C44 N13 1.6(5) . . . . ?
C40 C39 C44 N13 -178.9(5) . . . . ?
C1 C2 N1 C3 168.0(4) . . . . ?
C1 C2 N1 C5 -67.7(5) . . . . ?
C1 C2 N1 Cu1 57.8(5) . . . . ?
C4 C3 N1 C2 -80.5(5) . . . . ?
C4 C3 N1 C5 155.0(4) . . . . ?
C4 C3 N1 Cu1 46.3(4) . . . . ?
C6 C5 N1 C2 -52.0(6) . . . . ?
C6 C5 N1 C3 70.3(5) . . . . ?
C6 C5 N1 Cu1 173.6(4) . . . . ?
N13 Cu1 N1 C2 17.2(3) . . . . ?
N11 Cu1 N1 C2 178.9(3) . . . . ?
N3 Cu1 N1 C2 96.4(3) . . . . ?
Cl1 Cu1 N1 C2 -82.6(3) . . . . ?
N13 Cu1 N1 C3 -99.2(3) . . . . ?
N11 Cu1 N1 C3 62.5(3) . . . . ?
N3 Cu1 N1 C3 -20.0(3) . . . . ?
Cl1 Cu1 N1 C3 161.0(3) . . . . ?
N13 Cu1 N1 C5 146.1(3) . . . . ?
N11 Cu1 N1 C5 -52.3(3) . . . . ?
N3 Cu1 N1 C5 -134.7(3) . . . . ?
Cl1 Cu1 N1 C5 46.2(3) . . . . ?
C14 C13 N2 C21 -155.9(4) . . . . ?
C14 C13 N2 C1 80.2(5) . . . . ?
C14 C13 N2 Cu2 -40.9(4) . . . . ?
C22 C21 N2 C13 125.2(5) . . . . ?
C22 C21 N2 C1 -112.6(5) . . . . ?
C22 C21 N2 Cu2 14.2(5) . . . . ?
C2 C1 N2 C13 -170.5(4) . . . . ?
C2 C1 N2 C21 64.8(5) . . . . ?
C2 C1 N2 Cu2 -58.1(4) . . . . ?
N9 Cu2 N2 C13 -135.0(4) . . . . ?
N7 Cu2 N2 C13 36.0(4) . . . . ?
Cl2 Cu2 N2 C13 -45.5(4) . . . . ?
O1 Cu2 N2 C13 132.8(3) . . . . ?
N9 Cu2 N2 C21 -16.3(3) . . . . ?
N7 Cu2 N2 C21 154.7(4) . . . . ?
Cl2 Cu2 N2 C21 73.2(4) . . . . ?
O1 Cu2 N2 C21 -108.5(3) . . . . ?
N9 Cu2 N2 C1 108.5(3) . . . . ?
N7 Cu2 N2 C1 -80.5(3) . . . . ?
Cl2 Cu2 N2 C1 -162.0(2) . . . . ?
O1 Cu2 N2 C1 16.3(3) . . . . ?
C38 C37 N3 C29 152.5(4) . . . . ?
C38 C37 N3 C4 -83.4(5) . . . . ?
C38 C37 N3 Cu1 33.3(4) . . . . ?
C30 C29 N3 C37 -142.4(4) . . . . ?
C30 C29 N3 C4 95.2(5) . . . . ?
C30 C29 N3 Cu1 -23.4(5) . . . . ?
C3 C4 N3 C37 156.4(5) . . . . ?
C3 C4 N3 C29 -78.8(6) . . . . ?
C3 C4 N3 Cu1 39.9(6) . . . . ?
N13 Cu1 N3 C37 -24.1(3) . . . . ?
N11 Cu1 N3 C37 139.4(3) . . . . ?
N1 Cu1 N3 C37 -126.4(3) . . . . ?
N13 Cu1 N3 C29 -146.2(3) . . . . ?
N11 Cu1 N3 C29 17.4(3) . . . . ?
N1 Cu1 N3 C29 111.6(3) . . . . ?
N13 Cu1 N3 C4 93.0(4) . . . . ?
N11 Cu1 N3 C4 -103.5(4) . . . . ?
N1 Cu1 N3 C4 -9.3(4) . . . . ?
N5 C6 N4 C7 1.2(6) . . . . ?
C5 C6 N4 C7 -177.0(5) . . . . ?
C12 C7 N4 C6 -1.0(6) . . . . ?
C8 C7 N4 C6 178.8(6) . . . . ?
N4 C6 N5 C12 -1.0(6) . . . . ?
C5 C6 N5 C12 177.3(5) . . . . ?
C7 C12 N5 C6 0.3(6) . . . . ?
C11 C12 N5 C6 -177.7(6) . . . . ?
N7 C14 N6 C15 -0.1(6) . . . . ?
C13 C14 N6 C15 -176.4(5) . . . . ?
C16 C15 N6 C14 -179.0(7) . . . . ?
C20 C15 N6 C14 -0.1(6) . . . . ?
N6 C14 N7 C20 0.2(7) . . . . ?
C13 C14 N7 C20 176.8(5) . . . . ?
N6 C14 N7 Cu2 -172.0(4) . . . . ?
C13 C14 N7 Cu2 4.7(7) . . . . ?
C19 C20 N7 C14 178.2(8) . . . . ?
C15 C20 N7 C14 -0.2(7) . . . . ?
C19 C20 N7 Cu2 -12.7(12) . . . . ?
C15 C20 N7 Cu2 168.9(5) . . . . ?
N9 Cu2 N7 C14 2.0(8) . . . . ?
N2 Cu2 N7 C14 -23.2(4) . . . . ?
Cl2 Cu2 N7 C14 128.4(4) . . . . ?
O1 Cu2 N7 C14 -140.8(4) . . . . ?
N9 Cu2 N7 C20 -166.6(6) . . . . ?
N2 Cu2 N7 C20 168.1(7) . . . . ?
Cl2 Cu2 N7 C20 -40.2(6) . . . . ?
O1 Cu2 N7 C20 50.6(7) . . . . ?
N9 C22 N8 C23 -0.9(6) . . . . ?
C21 C22 N8 C23 178.9(5) . . . . ?
C28 C23 N8 C22 0.3(6) . . . . ?
C24 C23 N8 C22 -179.1(6) . . . . ?
N8 C22 N9 C28 1.0(6) . . . . ?
C21 C22 N9 C28 -178.7(5) . . . . ?
N8 C22 N9 Cu2 167.7(4) . . . . ?
C21 C22 N9 Cu2 -12.0(7) . . . . ?
C27 C28 N9 C22 179.8(6) . . . . ?
C23 C28 N9 C22 -0.8(6) . . . . ?
C27 C28 N9 Cu2 16.8(10) . . . . ?
C23 C28 N9 Cu2 -163.8(4) . . . . ?
N7 Cu2 N9 C22 -9.6(8) . . . . ?
N2 Cu2 N9 C22 15.5(4) . . . . ?
Cl2 Cu2 N9 C22 -135.6(4) . . . . ?
O1 Cu2 N9 C22 133.7(4) . . . . ?
N7 Cu2 N9 C28 152.1(6) . . . . ?
N2 Cu2 N9 C28 177.3(6) . . . . ?
Cl2 Cu2 N9 C28 26.2(5) . . . . ?
O1 Cu2 N9 C28 -64.5(5) . . . . ?
N11 C30 N10 C36 0.6(6) . . . . ?
C29 C30 N10 C36 -178.7(5) . . . . ?
C35 C36 N10 C30 -178.7(7) . . . . ?
C31 C36 N10 C30 -0.3(6) . . . . ?
N10 C30 N11 C31 -0.6(5) . . . . ?
C29 C30 N11 C31 178.7(4) . . . . ?
N10 C30 N11 Cu1 173.6(3) . . . . ?
C29 C30 N11 Cu1 -7.1(6) . . . . ?
C32 C31 N11 C30 178.5(5) . . . . ?
C36 C31 N11 C30 0.4(6) . . . . ?
C32 C31 N11 Cu1 6.9(9) . . . . ?
C36 C31 N11 Cu1 -171.3(4) . . . . ?
N13 Cu1 N11 C30 39.8(6) . . . . ?
N3 Cu1 N11 C30 -6.4(3) . . . . ?
Cl1 Cu1 N11 C30 172.8(3) . . . . ?
N1 Cu1 N11 C30 -87.6(3) . . . . ?
N13 Cu1 N11 C31 -148.9(5) . . . . ?
N3 Cu1 N11 C31 165.0(5) . . . . ?
Cl1 Cu1 N11 C31 -15.8(5) . . . . ?
N1 Cu1 N11 C31 83.7(5) . . . . ?
N13 C38 N12 C39 1.1(6) . . . . ?
C37 C38 N12 C39 175.2(5) . . . . ?
C40 C39 N12 C38 179.0(6) . . . . ?
C44 C39 N12 C38 -1.6(6) . . . . ?
N12 C38 N13 C44 0.0(5) . . . . ?
C37 C38 N13 C44 -174.8(4) . . . . ?
N12 C38 N13 Cu1 -175.6(3) . . . . ?
C37 C38 N13 Cu1 9.6(5) . . . . ?
C43 C44 N13 C38 -179.1(5) . . . . ?
C39 C44 N13 C38 -1.0(5) . . . . ?
C43 C44 N13 Cu1 -5.3(9) . . . . ?
C39 C44 N13 Cu1 172.8(4) . . . . ?
N11 Cu1 N13 C38 -38.0(6) . . . . ?
N3 Cu1 N13 C38 8.4(3) . . . . ?
Cl1 Cu1 N13 C38 -171.1(3) . . . . ?
N1 Cu1 N13 C38 88.2(3) . . . . ?
N11 Cu1 N13 C44 148.6(5) . . . . ?
N3 Cu1 N13 C44 -164.9(5) . . . . ?
Cl1 Cu1 N13 C44 15.6(5) . . . . ?
N1 Cu1 N13 C44 -85.2(5) . . . . ?
